data_1548328
loop_
_publ_author_name
'Zhang, Dewu'
'Guo, Jiamei'
'Zhang, Min'
'Liu, Xiao'
'Ba, Mingyu'
'Tao, Xiaoyu'
'Yu, Liyan'
'Guo, Ying'
'Dai, Jungui'

_publ_section_title
;
 Oxazole-Containing Diterpenoids from Cell Cultures of Salvia miltiorrhiza
 and Their Anti-HIV-1 Activities.
;
_journal_issue 12
_journal_name_full 'Journal of natural products'
_journal_page_first 3241
_journal_page_last 3246
_journal_paper_doi 10.1021/acs.jnatprod.7b00659
_journal_volume 80
_journal_year 2017
_chemical_absolute_configuration ad
_chemical_formula_moiety 'C20 H17 N O2'
_chemical_formula_sum 'C20 H17 N O2'
_chemical_formula_weight 303.35
_chemical_name_systematic
; 
 ? 
;
_space_group_IT_number 1
_symmetry_cell_setting triclinic
_symmetry_space_group_name_Hall 'P 1'
_symmetry_space_group_name_H-M 'P 1'
_atom_sites_solution_hydrogens geom
_atom_sites_solution_primary direct
_atom_sites_solution_secondary difmap
_audit_creation_method SHELXL-97
_cell_angle_alpha 70.26(8)
_cell_angle_beta 77.00(6)
_cell_angle_gamma 81.658(10)
_cell_formula_units_Z 2
_cell_length_a 7.3007(19)
_cell_length_b 10.496(7)
_cell_length_c 10.8610(10)
_cell_measurement_reflns_used 2833
_cell_measurement_temperature 295(2)
_cell_measurement_theta_max 62.38
_cell_measurement_theta_min 4.49
_cell_volume 761.1(7)
_computing_cell_refinement 'CrystalClear (Rigaku Inc., 2008)'
_computing_data_collection 'CrystalClear (Rigaku Inc., 2008)'
_computing_data_reduction 'CrystalClear (Rigaku Inc., 2008)'
_computing_molecular_graphics 'ORTEPII(Johnson,1976) and PLUTON(Spek,1990)'
_computing_publication_material 'SHELXL97(Sheldrick, 1997)'
_computing_structure_refinement 'SHELXL-97 (Sheldrick, 1997)'
_computing_structure_solution 'SHELXS-97 (Sheldrick, 1990)'
_diffrn_ambient_temperature 295(2)
_diffrn_detector_area_resol_mean 0
_diffrn_measured_fraction_theta_full 0.943
_diffrn_measured_fraction_theta_max 0.943
_diffrn_measurement_device_type CCD
_diffrn_measurement_method \w
_diffrn_radiation_monochromator Multilayer
_diffrn_radiation_source 'Sealed Tube'
_diffrn_radiation_type CuK\a
_diffrn_radiation_wavelength 1.54178
_diffrn_reflns_av_R_equivalents 0.0338
_diffrn_reflns_av_sigmaI/netI 0.0189
_diffrn_reflns_limit_h_max 4
_diffrn_reflns_limit_h_min -8
_diffrn_reflns_limit_k_max 12
_diffrn_reflns_limit_k_min -12
_diffrn_reflns_limit_l_max 12
_diffrn_reflns_limit_l_min -12
_diffrn_reflns_number 8381
_diffrn_reflns_theta_full 62.38
_diffrn_reflns_theta_max 62.38
_diffrn_reflns_theta_min 4.49
_diffrn_standards_decay_% 0
_diffrn_standards_interval_count 0
_diffrn_standards_interval_time 0
_diffrn_standards_number 0
_exptl_absorpt_coefficient_mu 0.681
_exptl_absorpt_correction_T_max 0.793
_exptl_absorpt_correction_T_min 0.578
_exptl_absorpt_correction_type multi-scan
_exptl_crystal_colour Colorless
_exptl_crystal_density_diffrn 1.324
_exptl_crystal_density_method 'not measured'
_exptl_crystal_description Block
_exptl_crystal_F_000 320
_exptl_crystal_size_max 0.93
_exptl_crystal_size_mid 0.73
_exptl_crystal_size_min 0.34
_refine_diff_density_max 0.193
_refine_diff_density_min -0.212
_refine_diff_density_rms 0.045
_refine_ls_abs_structure_details 'Flack H D (1983), Acta Cryst. A39, 876-881'
_refine_ls_abs_structure_Flack 0.0(2)
_refine_ls_extinction_coef 0.222(13)
_refine_ls_extinction_expression Fc^*^=kFc[1+0.001xFc^2^\l^3^/sin(2\q)]^-1/4^
_refine_ls_extinction_method SHELXL
_refine_ls_goodness_of_fit_ref 1.043
_refine_ls_hydrogen_treatment constr
_refine_ls_matrix_type full
_refine_ls_number_parameters 416
_refine_ls_number_reflns 2863
_refine_ls_number_restraints 3
_refine_ls_restrained_S_all 1.042
_refine_ls_R_factor_all 0.0457
_refine_ls_R_factor_gt 0.0455
_refine_ls_shift/su_max 0.000
_refine_ls_shift/su_mean 0.000
_refine_ls_structure_factor_coef Fsqd
_refine_ls_weighting_details 'calc w=1/[\s^2^(Fo^2^)+(0.1007P)^2^+0.0321P] where P=(Fo^2^+2Fc^2^)/3'
_refine_ls_weighting_scheme calc
_refine_ls_wR_factor_gt 0.1175
_refine_ls_wR_factor_ref 0.1184
_reflns_number_gt 2833
_reflns_number_total 2863
_reflns_threshold_expression >2sigma(I)
_cod_data_source_file np7b00659_si_002.cif
_cod_data_source_block 5256b
_cod_depositor_comments
;
The following automatic conversions were performed:

'_symmetry_cell_setting' value 'Triclinic' changed to 'triclinic'
according to
/home/data/users/saulius/crontab/automatic-downloads/rss-feeds/ACS/lib/dictionaries/cif_core.dic
dictionary named 'cif_core.dic' version 2.4.2 from 2011-04-26.

'_exptl_absorpt_correction_type' value 'Multi-scan' changed to
'multi-scan' according to
/home/data/users/saulius/crontab/automatic-downloads/rss-feeds/ACS/lib/dictionaries/cif_core.dic
dictionary named 'cif_core.dic' version 2.4.2 from 2011-04-26.

'_refine_ls_hydrogen_treatment' value 'CONSTR' changed to 'constr'
according to
/home/data/users/saulius/crontab/automatic-downloads/rss-feeds/ACS/lib/dictionaries/cif_core.dic
dictionary named 'cif_core.dic' version 2.4.2 from 2011-04-26.

Automatic conversion script
Id: cif_fix_values 4973 2017-02-22 13:04:09Z antanas 

 Adding full bibliography for 1548328.cif.
;
_cod_original_cell_volume 761.1(5)
_cod_original_sg_symbol_Hall 'p 1'
_cod_database_code 1548328

loop_
_symmetry_equiv_pos_as_xyz
'x, y, z'

loop_
_atom_site_label
_atom_site_type_symbol
_atom_site_fract_x
_atom_site_fract_y
_atom_site_fract_z
_atom_site_U_iso_or_equiv
_atom_site_adp_type
_atom_site_occupancy
_atom_site_symmetry_multiplicity
_atom_site_calc_flag
_atom_site_refinement_flags
N1 N 0.1718(3) 0.3708(2) 0.1924(2) 0.0495(5) Uani 1 1 d .
O1 O -0.1304(3) 0.7319(2) 0.4615(2) 0.0630(6) Uani 1 1 d .
O2 O 0.0798(3) 0.29938(17) 0.41431(18) 0.0516(5) Uani 1 1 d .
C1 C 0.2276(4) 0.6081(3) -0.0633(3) 0.0549(7) Uani 1 1 d .
H1BA H 0.2536 0.5152 -0.0263 0.066 Uiso 1 1 calc R
C2 C 0.2747(5) 0.6676(3) -0.1977(3) 0.0633(7) Uani 1 1 d .
H2BA H 0.3340 0.6152 -0.2514 0.076 Uiso 1 1 calc R
C3 C 0.2345(5) 0.8073(3) -0.2553(3) 0.0648(8) Uani 1 1 d .
H3BA H 0.2642 0.8461 -0.3473 0.078 Uiso 1 1 calc R
C4 C 0.1519(4) 0.8875(3) -0.1780(3) 0.0552(7) Uani 1 1 d .
C5 C 0.1053(4) 0.8283(2) -0.0387(3) 0.0485(6) Uani 1 1 d .
C6 C 0.0223(4) 0.9088(3) 0.0468(3) 0.0557(7) Uani 1 1 d .
H6BA H 0.0010 1.0021 0.0087 0.067 Uiso 1 1 calc R
C7 C -0.0248(4) 0.8547(3) 0.1779(3) 0.0561(7) Uani 1 1 d .
H7BA H -0.0761 0.9108 0.2294 0.067 Uiso 1 1 calc R
C8 C 0.0018(4) 0.7127(3) 0.2408(3) 0.0490(6) Uani 1 1 d .
C9 C 0.0841(4) 0.6252(3) 0.1632(2) 0.0458(6) Uani 1 1 d .
C10 C 0.1398(4) 0.6861(3) 0.0203(3) 0.0471(6) Uani 1 1 d .
C11 C 0.1016(4) 0.4848(3) 0.2354(3) 0.0446(6) Uani 1 1 d .
C12 C 0.0458(4) 0.4377(3) 0.3718(3) 0.0470(6) Uani 1 1 d .
C13 C -0.0334(4) 0.5205(3) 0.4498(3) 0.0469(6) Uani 1 1 d .
C14 C -0.0508(4) 0.6541(3) 0.3806(3) 0.0511(7) Uani 1 1 d .
C15 C -0.1526(6) 0.6410(3) 0.5976(3) 0.0716(9) Uani 1 1 d .
H15C H -0.2808 0.6523 0.6442 0.086 Uiso 1 1 calc R
H15D H -0.0678 0.6619 0.6441 0.086 Uiso 1 1 calc R
C16 C -0.1084(4) 0.4952(3) 0.5954(3) 0.0539(6) Uani 1 1 d .
H16B H -0.2259 0.4500 0.6210 0.065 Uiso 1 1 calc R
C17 C 0.0272(6) 0.4130(3) 0.6851(3) 0.0771(9) Uani 1 1 d .
H17D H 0.0498 0.3229 0.6786 0.116 Uiso 1 1 calc R
H17E H -0.0262 0.4086 0.7756 0.116 Uiso 1 1 calc R
H17F H 0.1441 0.4555 0.6579 0.116 Uiso 1 1 calc R
C18 C 0.1113(5) 1.0384(3) -0.2444(3) 0.0670(8) Uani 1 1 d .
H18A H 0.1521 1.0601 -0.3391 0.100 Uiso 1 1 calc R
H18B H 0.1777 1.0888 -0.2116 0.100 Uiso 1 1 calc R
H18C H -0.0217 1.0618 -0.2245 0.100 Uiso 1 1 calc R
C19 C 0.1546(4) 0.2689(3) 0.2992(3) 0.0513(6) Uani 1 1 d .
C20 C 0.2060(5) 0.1237(3) 0.3140(4) 0.0680(8) Uani 1 1 d .
H20D H 0.2570 0.1136 0.2280 0.102 Uiso 1 1 calc R
H20E H 0.0958 0.0738 0.3537 0.102 Uiso 1 1 calc R
H20F H 0.2985 0.0895 0.3699 0.102 Uiso 1 1 calc R
N1A N 0.4751(3) 0.5144(2) 0.5039(2) 0.0482(5) Uani 1 1 d .
O1A O 0.7385(3) 0.14564(19) 0.2390(2) 0.0622(5) Uani 1 1 d .
O2A O 0.5204(3) 0.57908(17) 0.28108(18) 0.0518(5) Uani 1 1 d .
C1A C 0.4683(4) 0.2838(3) 0.7644(2) 0.0493(6) Uani 1 1 d .
H1AA H 0.4410 0.3766 0.7275 0.059 Uiso 1 1 calc R
C2A C 0.4322(5) 0.2257(3) 0.8993(3) 0.0598(7) Uani 1 1 d .
H2AA H 0.3785 0.2790 0.9532 0.072 Uiso 1 1 calc R
C3A C 0.4750(5) 0.0872(3) 0.9574(3) 0.0607(7) Uani 1 1 d .
H3AA H 0.4491 0.0496 1.0497 0.073 Uiso 1 1 calc R
C4A C 0.5543(4) 0.0057(3) 0.8811(3) 0.0539(7) Uani 1 1 d .
C5A C 0.5901(4) 0.0635(3) 0.7403(3) 0.0487(6) Uani 1 1 d .
C6A C 0.6669(4) -0.0190(3) 0.6569(3) 0.0573(7) Uani 1 1 d .
H6AA H 0.6986 -0.1108 0.6962 0.069 Uiso 1 1 calc R
C7A C 0.6944(4) 0.0321(3) 0.5241(3) 0.0565(7) Uani 1 1 d .
H7AA H 0.7444 -0.0247 0.4731 0.068 Uiso 1 1 calc R
C8A C 0.6485(4) 0.1723(3) 0.4592(3) 0.0494(6) Uani 1 1 d .
C9A C 0.5761(4) 0.2610(2) 0.5364(3) 0.0443(6) Uani 1 1 d .
C10A C 0.5470(3) 0.2044(2) 0.6797(3) 0.0453(6) Uani 1 1 d .
C11A C 0.5386(3) 0.3989(3) 0.4629(3) 0.0438(6) Uani 1 1 d .
C12A C 0.5664(4) 0.4422(2) 0.3252(3) 0.0454(6) Uani 1 1 d .
C13A C 0.6322(4) 0.3575(3) 0.2485(3) 0.0485(6) Uani 1 1 d .
C14A C 0.6735(4) 0.2257(3) 0.3195(3) 0.0501(6) Uani 1 1 d .
C15A C 0.7766(5) 0.2399(3) 0.1037(3) 0.0603(7) Uani 1 1 d .
H15A H 0.7426 0.2028 0.0420 0.072 Uiso 1 1 calc R
H15B H 0.9096 0.2554 0.0768 0.072 Uiso 1 1 calc R
C16A C 0.6598(4) 0.3717(3) 0.1032(3) 0.0530(6) Uani 1 1 d .
H16A H 0.5373 0.3675 0.0826 0.064 Uiso 1 1 calc R
C17A C 0.7468(6) 0.4978(3) 0.0056(3) 0.0734(8) Uani 1 1 d .
H17A H 0.6643 0.5762 0.0122 0.110 Uiso 1 1 calc R
H17B H 0.7654 0.4932 -0.0832 0.110 Uiso 1 1 calc R
H17C H 0.8660 0.5043 0.0256 0.110 Uiso 1 1 calc R
C18A C 0.5967(5) -0.1431(3) 0.9473(3) 0.0646(8) Uani 1 1 d .
H18D H 0.5647 -0.1631 1.0422 0.097 Uiso 1 1 calc R
H18E H 0.7285 -0.1668 0.9219 0.097 Uiso 1 1 calc R
H18F H 0.5239 -0.1944 0.9201 0.097 Uiso 1 1 calc R
C19A C 0.4684(4) 0.6138(3) 0.3960(3) 0.0500(6) Uani 1 1 d .
C20A C 0.4141(6) 0.7593(3) 0.3795(3) 0.0676(8) Uani 1 1 d .
H20A H 0.3804 0.7722 0.4654 0.101 Uiso 1 1 calc R
H20B H 0.3083 0.7882 0.3351 0.101 Uiso 1 1 calc R
H20C H 0.5183 0.8119 0.3273 0.101 Uiso 1 1 calc R

loop_
_atom_site_aniso_label
_atom_site_aniso_U_11
_atom_site_aniso_U_22
_atom_site_aniso_U_33
_atom_site_aniso_U_23
_atom_site_aniso_U_13
_atom_site_aniso_U_12
N1 0.0564(12) 0.0408(11) 0.0502(12) -0.0196(10) -0.0019(9) -0.0006(9)
O1 0.0847(13) 0.0530(11) 0.0543(12) -0.0300(10) -0.0076(10) 0.0085(10)
O2 0.0644(11) 0.0388(9) 0.0469(9) -0.0134(7) -0.0038(8) -0.0004(7)
C1 0.0631(16) 0.0460(13) 0.0546(15) -0.0197(11) -0.0024(12) -0.0052(12)
C2 0.0759(19) 0.0590(15) 0.0540(15) -0.0241(12) 0.0016(13) -0.0091(14)
C3 0.081(2) 0.0646(17) 0.0470(14) -0.0160(13) -0.0065(14) -0.0128(15)
C4 0.0567(15) 0.0494(14) 0.0594(16) -0.0129(12) -0.0150(13) -0.0072(12)
C5 0.0464(13) 0.0424(12) 0.0575(14) -0.0164(11) -0.0117(11) -0.0012(11)
C6 0.0632(16) 0.0390(12) 0.0634(17) -0.0157(12) -0.0135(13) 0.0025(11)
C7 0.0675(16) 0.0428(14) 0.0592(16) -0.0235(12) -0.0091(13) 0.0051(12)
C8 0.0527(14) 0.0432(14) 0.0549(15) -0.0230(12) -0.0092(11) 0.0014(10)
C9 0.0485(13) 0.0447(13) 0.0464(15) -0.0195(12) -0.0073(11) -0.0007(11)
C10 0.0456(13) 0.0453(14) 0.0529(14) -0.0194(11) -0.0075(11) -0.0040(11)
C11 0.0487(13) 0.0390(12) 0.0479(14) -0.0189(11) -0.0067(10) 0.0000(10)
C12 0.0503(13) 0.0450(13) 0.0467(13) -0.0189(12) -0.0056(10) -0.0015(10)
C13 0.0509(13) 0.0440(13) 0.0483(14) -0.0194(11) -0.0087(10) -0.0011(10)
C14 0.0568(15) 0.0486(14) 0.0526(15) -0.0265(13) -0.0084(12) 0.0046(12)
C15 0.097(2) 0.0630(17) 0.0529(17) -0.0254(14) -0.0091(16) 0.0080(16)
C16 0.0561(14) 0.0579(15) 0.0480(13) -0.0227(11) -0.0034(11) -0.0006(12)
C17 0.092(2) 0.0818(19) 0.0536(14) -0.0239(14) -0.0165(15) 0.0177(17)
C18 0.0745(18) 0.0537(15) 0.0643(16) -0.0020(14) -0.0205(14) -0.0076(14)
C19 0.0537(13) 0.0427(13) 0.0553(15) -0.0196(11) -0.0026(11) 0.0008(10)
C20 0.089(2) 0.0396(14) 0.0671(18) -0.0172(13) -0.0038(16) 0.0058(13)
N1A 0.0590(12) 0.0398(11) 0.0454(12) -0.0173(9) -0.0077(9) 0.0032(9)
O1A 0.0851(14) 0.0498(10) 0.0546(11) -0.0273(9) -0.0094(10) 0.0065(9)
O2A 0.0669(11) 0.0402(9) 0.0459(9) -0.0130(7) -0.0121(8) 0.0036(7)
C1A 0.0576(14) 0.0434(12) 0.0495(14) -0.0186(10) -0.0109(11) -0.0016(11)
C2A 0.0768(18) 0.0566(15) 0.0501(14) -0.0224(12) -0.0141(13) -0.0014(14)
C3A 0.0792(19) 0.0577(15) 0.0454(13) -0.0137(12) -0.0151(13) -0.0073(14)
C4A 0.0571(15) 0.0497(13) 0.0542(15) -0.0113(12) -0.0163(12) -0.0047(12)
C5A 0.0481(14) 0.0443(13) 0.0527(14) -0.0131(12) -0.0109(11) -0.0035(11)
C6A 0.0664(17) 0.0390(13) 0.0639(17) -0.0162(11) -0.0120(14) 0.0037(12)
C7A 0.0658(16) 0.0410(13) 0.0593(17) -0.0184(13) -0.0056(13) 0.0028(12)
C8A 0.0551(15) 0.0432(14) 0.0508(15) -0.0188(12) -0.0072(12) -0.0016(11)
C9A 0.0471(13) 0.0374(12) 0.0475(15) -0.0148(11) -0.0063(10) -0.0013(10)
C10A 0.0464(13) 0.0419(13) 0.0490(13) -0.0160(11) -0.0096(10) -0.0029(11)
C11A 0.0468(13) 0.0410(13) 0.0447(13) -0.0172(11) -0.0073(10) -0.0004(10)
C12A 0.0507(13) 0.0391(12) 0.0461(13) -0.0147(11) -0.0100(10) 0.0015(10)
C13A 0.0519(14) 0.0498(14) 0.0463(14) -0.0204(11) -0.0082(11) -0.0005(11)
C14A 0.0575(15) 0.0481(14) 0.0498(15) -0.0248(13) -0.0082(12) 0.0001(12)
C15A 0.0731(17) 0.0647(17) 0.0482(16) -0.0313(14) -0.0085(13) 0.0068(13)
C16A 0.0595(14) 0.0601(14) 0.0434(12) -0.0232(11) -0.0101(11) 0.0004(12)
C17A 0.097(2) 0.0680(17) 0.0498(14) -0.0204(13) -0.0003(14) -0.0051(16)
C18A 0.0745(18) 0.0506(15) 0.0615(16) -0.0043(13) -0.0195(14) -0.0044(13)
C19A 0.0610(15) 0.0406(12) 0.0488(14) -0.0180(11) -0.0094(11) 0.0024(11)
C20A 0.094(2) 0.0446(15) 0.0617(18) -0.0199(14) -0.0129(16) 0.0073(14)

loop_
_atom_type_symbol
_atom_type_description
_atom_type_scat_dispersion_real
_atom_type_scat_dispersion_imag
_atom_type_scat_source
C C 0.0181 0.0091 'International Tables Vol C Tables 4.2.6.8 and 6.1.1.4'
H H 0.0000 0.0000 'International Tables Vol C Tables 4.2.6.8 and 6.1.1.4'
N N 0.0311 0.0180 'International Tables Vol C Tables 4.2.6.8 and 6.1.1.4'
O O 0.0492 0.0322 'International Tables Vol C Tables 4.2.6.8 and 6.1.1.4'

loop_
_geom_angle_atom_site_label_1
_geom_angle_atom_site_label_2
_geom_angle_atom_site_label_3
_geom_angle
C19 N1 C11 104.8(2)
C14 O1 C15 106.7(2)
C19 O2 C12 103.8(2)
C2 C1 C10 120.7(3)
C2 C1 H1BA 119.7
C10 C1 H1BA 119.7
C1 C2 C3 120.4(3)
C1 C2 H2BA 119.8
C3 C2 H2BA 119.8
C4 C3 C2 121.0(3)
C4 C3 H3BA 119.5
C2 C3 H3BA 119.5
C3 C4 C5 119.5(2)
C3 C4 C18 119.3(3)
C5 C4 C18 121.2(3)
C4 C5 C10 120.0(2)
C4 C5 C6 121.5(2)
C10 C5 C6 118.5(2)
C7 C6 C5 122.3(2)
C7 C6 H6BA 118.8
C5 C6 H6BA 118.8
C6 C7 C8 121.2(3)
C6 C7 H7BA 119.4
C8 C7 H7BA 119.4
C14 C8 C7 121.4(3)
C14 C8 C9 118.4(2)
C7 C8 C9 120.2(3)
C11 C9 C8 115.8(2)
C11 C9 C10 126.1(2)
C8 C9 C10 118.1(2)
C1 C10 C5 118.4(2)
C1 C10 C9 121.9(2)
C5 C10 C9 119.7(2)
C12 C11 N1 107.4(2)
C12 C11 C9 121.4(2)
N1 C11 C9 131.2(2)
O2 C12 C11 108.7(2)
O2 C12 C13 127.3(2)
C11 C12 C13 124.1(2)
C14 C13 C12 114.3(2)
C14 C13 C16 111.3(2)
C12 C13 C16 134.3(3)
C13 C14 O1 112.3(2)
C13 C14 C8 126.1(3)
O1 C14 C8 121.6(2)
O1 C15 C16 108.9(2)
O1 C15 H15C 109.9
C16 C15 H15C 109.9
O1 C15 H15D 109.9
C16 C15 H15D 109.9
H15C C15 H15D 108.3
C13 C16 C17 114.5(2)
C13 C16 C15 100.0(3)
C17 C16 C15 113.6(3)
C13 C16 H16B 109.4
C17 C16 H16B 109.4
C15 C16 H16B 109.4
C16 C17 H17D 109.5
C16 C17 H17E 109.5
H17D C17 H17E 109.5
C16 C17 H17F 109.5
H17D C17 H17F 109.5
H17E C17 H17F 109.5
C4 C18 H18A 109.5
C4 C18 H18B 109.5
H18A C18 H18B 109.5
C4 C18 H18C 109.5
H18A C18 H18C 109.5
H18B C18 H18C 109.5
N1 C19 O2 115.4(2)
N1 C19 C20 128.4(3)
O2 C19 C20 116.2(3)
C19 C20 H20D 109.5
C19 C20 H20E 109.5
H20D C20 H20E 109.5
C19 C20 H20F 109.5
H20D C20 H20F 109.5
H20E C20 H20F 109.5
C19A N1A C11A 105.4(2)
C14A O1A C15A 105.4(2)
C12A O2A C19A 103.8(2)
C2A C1A C10A 120.8(2)
C2A C1A H1AA 119.6
C10A C1A H1AA 119.6
C1A C2A C3A 120.8(3)
C1A C2A H2AA 119.6
C3A C2A H2AA 119.6
C4A C3A C2A 121.2(2)
C4A C3A H3AA 119.4
C2A C3A H3AA 119.4
C3A C4A C5A 119.0(2)
C3A C4A C18A 119.6(2)
C5A C4A C18A 121.3(3)
C4A C5A C10A 120.4(2)
C4A C5A C6A 120.8(2)
C10A C5A C6A 118.8(2)
C7A C6A C5A 121.8(3)
C7A C6A H6AA 119.1
C5A C6A H6AA 119.1
C6A C7A C8A 121.2(3)
C6A C7A H7AA 119.4
C8A C7A H7AA 119.4
C14A C8A C9A 118.9(2)
C14A C8A C7A 121.3(3)
C9A C8A C7A 119.9(2)
C11A C9A C8A 115.7(2)
C11A C9A C10A 125.9(2)
C8A C9A C10A 118.3(2)
C1A C10A C5A 117.8(2)
C1A C10A C9A 122.2(2)
C5A C10A C9A 119.9(2)
C12A C11A N1A 107.0(2)
C12A C11A C9A 121.4(2)
N1A C11A C9A 131.6(2)
O2A C12A C13A 127.2(2)
O2A C12A C11A 108.9(2)
C13A C12A C11A 123.9(2)
C14A C13A C12A 114.4(2)
C14A C13A C16A 109.7(2)
C12A C13A C16A 135.7(3)
C13A C14A O1A 112.3(2)
C13A C14A C8A 125.6(2)
O1A C14A C8A 122.0(2)
O1A C15A C16A 107.5(2)
O1A C15A H15A 110.2
C16A C15A H15A 110.2
O1A C15A H15B 110.2
C16A C15A H15B 110.2
H15A C15A H15B 108.5
C13A C16A C17A 116.7(2)
C13A C16A C15A 99.4(2)
C17A C16A C15A 115.0(3)
C13A C16A H16A 108.4
C17A C16A H16A 108.4
C15A C16A H16A 108.4
C16A C17A H17A 109.5
C16A C17A H17B 109.5
H17A C17A H17B 109.5
C16A C17A H17C 109.5
H17A C17A H17C 109.5
H17B C17A H17C 109.5
C4A C18A H18D 109.5
C4A C18A H18E 109.5
H18D C18A H18E 109.5
C4A C18A H18F 109.5
H18D C18A H18F 109.5
H18E C18A H18F 109.5
N1A C19A O2A 114.8(2)
N1A C19A C20A 128.7(3)
O2A C19A C20A 116.4(2)
C19A C20A H20A 109.5
C19A C20A H20B 109.5
H20A C20A H20B 109.5
C19A C20A H20C 109.5
H20A C20A H20C 109.5
H20B C20A H20C 109.5

loop_
_geom_bond_atom_site_label_1
_geom_bond_atom_site_label_2
_geom_bond_distance
N1 C19 1.281(4)
N1 C11 1.415(3)
O1 C14 1.377(3)
O1 C15 1.452(4)
O2 C19 1.369(3)
O2 C12 1.370(3)
C1 C2 1.363(4)
C1 C10 1.412(4)
C1 H1BA 0.9300
C2 C3 1.402(4)
C2 H2BA 0.9300
C3 C4 1.370(4)
C3 H3BA 0.9300
C4 C5 1.410(4)
C4 C18 1.519(4)
C5 C10 1.421(3)
C5 C6 1.439(4)
C6 C7 1.326(4)
C6 H6BA 0.9300
C7 C8 1.419(4)
C7 H7BA 0.9300
C8 C14 1.416(4)
C8 C9 1.432(4)
C9 C11 1.419(4)
C9 C10 1.451(4)
C11 C12 1.378(4)
C12 C13 1.392(4)
C13 C14 1.351(4)
C13 C16 1.497(4)
C15 C16 1.524(4)
C15 H15C 0.9700
C15 H15D 0.9700
C16 C17 1.514(4)
C16 H16B 0.9800
C17 H17D 0.9600
C17 H17E 0.9600
C17 H17F 0.9600
C18 H18A 0.9600
C18 H18B 0.9600
C18 H18C 0.9600
C19 C20 1.478(3)
C20 H20D 0.9600
C20 H20E 0.9600
C20 H20F 0.9600
N1A C19A 1.285(3)
N1A C11A 1.411(3)
O1A C14A 1.375(3)
O1A C15A 1.459(4)
O2A C12A 1.369(3)
O2A C19A 1.374(3)
C1A C2A 1.363(4)
C1A C10A 1.418(4)
C1A H1AA 0.9300
C2A C3A 1.395(4)
C2A H2AA 0.9300
C3A C4A 1.369(4)
C3A H3AA 0.9300
C4A C5A 1.420(4)
C4A C18A 1.500(4)
C5A C10A 1.422(3)
C5A C6A 1.429(4)
C6A C7A 1.337(4)
C6A H6AA 0.9300
C7A C8A 1.427(4)
C7A H7AA 0.9300
C8A C14A 1.408(4)
C8A C9A 1.425(4)
C9A C11A 1.418(4)
C9A C10A 1.443(3)
C11A C12A 1.384(4)
C12A C13A 1.383(4)
C13A C14A 1.364(4)
C13A C16A 1.503(4)
C15A C16A 1.515(4)
C15A H15A 0.9700
C15A H15B 0.9700
C16A C17A 1.508(4)
C16A H16A 0.9800
C17A H17A 0.9600
C17A H17B 0.9600
C17A H17C 0.9600
C18A H18D 0.9600
C18A H18E 0.9600
C18A H18F 0.9600
C19A C20A 1.481(3)
C20A H20A 0.9600
C20A H20B 0.9600
C20A H20C 0.9600
